data_4066262
loop_
_publ_author_name
'Johns, Paul M.'
'Roper, Warren R.'
'Woodgate, Scott D.'
'Wright, L. James'

_publ_section_title
;
 Thermal Rearrangement of Osmabenzenes to Osmium Cyclopentadienyl
 Complexes&#x2020;
;
_journal_issue 21
_journal_name_full Organometallics
_journal_page_first 5358
_journal_paper_doi 10.1021/om1003754
_journal_volume 29
_journal_year 2010
_chemical_formula_moiety 'C43 H37 O Os P2 S 1+, C2 O2 F3 1-, 0.5(C7)'
_chemical_formula_sum 'C48.5 H37 F3 O3 Os P2 S'
_chemical_formula_weight 1008.98
_chemical_name_common 'compound 4d'
_chemical_name_systematic
; 
 ? 
;
_space_group_IT_number 14
_symmetry_cell_setting monoclinic
_symmetry_Int_Tables_number 14
_symmetry_space_group_name_Hall '-P 2yn'
_symmetry_space_group_name_H-M 'P 1 21/n 1'
_atom_sites_solution_hydrogens geom
_atom_sites_solution_primary direct
_atom_sites_solution_secondary difmap
_audit_creation_method SHELXL-97
_cell_angle_alpha 90.00
_cell_angle_beta 100.7210(10)
_cell_angle_gamma 90.00
_cell_formula_units_Z 4
_cell_length_a 10.33680(10)
_cell_length_b 30.8905(3)
_cell_length_c 13.78020(10)
_cell_measurement_reflns_used 8192
_cell_measurement_temperature 200(2)
_cell_measurement_theta_max 26.49
_cell_measurement_theta_min 1.32
_cell_volume 4323.33(7)
_computing_cell_refinement 'SAINT (Siemens, 1995)'
_computing_data_collection 'SMART (Siemens, 1995)'
_computing_data_reduction 'SAINT (Siemens, 1995)'
_computing_molecular_graphics 'ORTEP-3 for Windows (Farrugia, 1997)'
_computing_publication_material 'WinGX (Farrugia, 1999)'
_computing_structure_refinement 'SHELXL97 (Sheldrick, 2008)'
_computing_structure_solution 'SHELXS97 (Sheldrick, 2008)'
_diffrn_ambient_temperature 200(2)
_diffrn_measured_fraction_theta_full 0.994
_diffrn_measured_fraction_theta_max 0.994
_diffrn_measurement_device_type 'Siemens SMART CCD'
_diffrn_measurement_method 'Area detector \w scans'
_diffrn_radiation_monochromator graphite
_diffrn_radiation_source 'fine-focus sealed tube'
_diffrn_radiation_type MoK\a
_diffrn_radiation_wavelength 0.71073
_diffrn_reflns_av_R_equivalents 0.0000
_diffrn_reflns_av_sigmaI/netI 0.0722
_diffrn_reflns_limit_h_max 12
_diffrn_reflns_limit_h_min -12
_diffrn_reflns_limit_k_max 38
_diffrn_reflns_limit_k_min 0
_diffrn_reflns_limit_l_max 16
_diffrn_reflns_limit_l_min 0
_diffrn_reflns_number 8438
_diffrn_reflns_theta_full 26.00
_diffrn_reflns_theta_max 26.00
_diffrn_reflns_theta_min 2.00
_exptl_absorpt_coefficient_mu 3.126
_exptl_absorpt_correction_T_max 0.795483
_exptl_absorpt_correction_T_min 0.643484
_exptl_absorpt_correction_type multi-scan
_exptl_absorpt_process_details '(SADABS; Sheldrick, 1996)'
_exptl_crystal_colour colourless
_exptl_crystal_density_diffrn 1.550
_exptl_crystal_density_method 'not measured'
_exptl_crystal_description needles
_exptl_crystal_F_000 2004
_exptl_crystal_size_max 0.21
_exptl_crystal_size_mid 0.10
_exptl_crystal_size_min 0.10
_refine_diff_density_max 0.897
_refine_diff_density_min -1.095
_refine_diff_density_rms 0.129
_refine_ls_extinction_coef 0.00040(6)
_refine_ls_extinction_expression Fc^*^=kFc[1+0.001xFc^2^\l^3^/sin(2\q)]^-1/4^
_refine_ls_extinction_method SHELXL
_refine_ls_goodness_of_fit_ref 1.066
_refine_ls_hydrogen_treatment constr
_refine_ls_matrix_type full
_refine_ls_number_parameters 542
_refine_ls_number_reflns 8438
_refine_ls_number_restraints 6
_refine_ls_restrained_S_all 1.072
_refine_ls_R_factor_all 0.0670
_refine_ls_R_factor_gt 0.0428
_refine_ls_shift/su_max 0.001
_refine_ls_shift/su_mean 0.000
_refine_ls_structure_factor_coef Fsqd
_refine_ls_weighting_details 'calc w=1/[\s^2^(Fo^2^)+(0.0000P)^2^+8.2985P] where P=(Fo^2^+2Fc^2^)/3'
_refine_ls_weighting_scheme calc
_refine_ls_wR_factor_gt 0.0761
_refine_ls_wR_factor_ref 0.0836
_reflns_number_gt 6473
_reflns_number_total 8438
_reflns_threshold_expression >2sigma(I)
_cod_data_source_file om1003754_si_001.cif
_cod_data_source_block compound_4d
_cod_original_sg_symbol_H-M 'P 21/n'
_cod_original_formula_sum 'C48.50 H37 F3 O3 Os P2 S'
_cod_database_code 4066262

loop_
_symmetry_equiv_pos_as_xyz
'x, y, z'
'-x+1/2, y+1/2, -z+1/2'
'-x, -y, -z'
'x-1/2, -y-1/2, z-1/2'

loop_
_atom_site_label
_atom_site_type_symbol
_atom_site_fract_x
_atom_site_fract_y
_atom_site_fract_z
_atom_site_U_iso_or_equiv
_atom_site_adp_type
_atom_site_occupancy
_atom_site_symmetry_multiplicity
_atom_site_calc_flag
_atom_site_refinement_flags
Os Os 0.05370(2) 0.114733(6) 0.043296(16) 0.02309(8) Uani 1 1 d .
S1 S 0.21945(18) 0.04326(5) -0.11438(14) 0.0508(5) Uani 1 1 d .
P1 P 0.00201(13) 0.14628(4) 0.18684(11) 0.0234(3) Uani 1 1 d .
P2 P -0.04078(14) 0.16757(4) -0.07288(11) 0.0256(3) Uani 1 1 d .
O1 O 0.3289(4) 0.15125(14) 0.0991(4) 0.0492(12) Uani 1 1 d .
C7 C 0.2200(6) 0.13951(16) 0.0742(5) 0.0316(13) Uani 1 1 d .
C1 C 0.1069(6) 0.05225(16) -0.0351(5) 0.0328(14) Uani 1 1 d .
C2 C -0.0298(6) 0.06252(16) -0.0692(5) 0.0338(14) Uani 1 1 d .
H2A H -0.0729 0.0677 -0.1394 0.041 Uiso 1 1 calc R
C3 C -0.0950(6) 0.06023(16) 0.0126(5) 0.0339(14) Uani 1 1 d .
H3A H -0.1921 0.0629 0.0099 0.041 Uiso 1 1 calc R
C4 C 0.0017(6) 0.04995(16) 0.0988(5) 0.0340(14) Uani 1 1 d .
H4A H -0.0173 0.0441 0.1661 0.041 Uiso 1 1 calc R
C5 C 0.1260(6) 0.04547(16) 0.0708(4) 0.0318(13) Uani 1 1 d .
H5A H 0.2096 0.0362 0.1147 0.038 Uiso 1 1 calc R
C6 C 0.3713(7) 0.0397(3) -0.0260(7) 0.081(3) Uani 1 1 d .
H6A H 0.4444 0.0345 -0.0608 0.121 Uiso 1 1 calc R
H6B H 0.3658 0.0157 0.0197 0.121 Uiso 1 1 calc R
H6C H 0.3863 0.0669 0.0111 0.121 Uiso 1 1 calc R
C11 C -0.1376(5) 0.11970(16) 0.2277(4) 0.0278(12) Uani 1 1 d .
C12 C -0.1245(6) 0.09835(18) 0.3184(5) 0.0351(14) Uani 1 1 d .
H12A H -0.0417 0.0979 0.3620 0.042 Uiso 1 1 calc R
C13 C -0.2323(7) 0.07775(19) 0.3451(6) 0.0488(18) Uani 1 1 d .
H13A H -0.2225 0.0636 0.4072 0.059 Uiso 1 1 calc R
C14 C -0.3535(6) 0.0775(2) 0.2826(6) 0.0502(19) Uani 1 1 d .
H14A H -0.4264 0.0630 0.3007 0.060 Uiso 1 1 calc R
C15 C -0.3667(6) 0.0988(2) 0.1933(6) 0.0505(18) Uani 1 1 d .
H15A H -0.4504 0.0996 0.1508 0.061 Uiso 1 1 calc R
C16 C -0.2594(5) 0.11948(19) 0.1635(5) 0.0382(14) Uani 1 1 d .
H16A H -0.2696 0.1331 0.1008 0.046 Uiso 1 1 calc R
C21 C -0.0377(5) 0.20448(16) 0.1899(4) 0.0269(12) Uani 1 1 d .
C22 C -0.1537(6) 0.21974(18) 0.2139(5) 0.0385(15) Uani 1 1 d .
H22A H -0.2175 0.1999 0.2284 0.046 Uiso 1 1 calc R
C23 C -0.1777(6) 0.26480(19) 0.2167(5) 0.0434(16) Uani 1 1 d .
H23A H -0.2578 0.2751 0.2327 0.052 Uiso 1 1 calc R
C24 C -0.0850(7) 0.29354(19) 0.1965(5) 0.0479(18) Uani 1 1 d .
H24A H -0.1010 0.3238 0.1986 0.057 Uiso 1 1 calc R
C25 C 0.0319(7) 0.27858(18) 0.1729(5) 0.0445(17) Uani 1 1 d .
H25A H 0.0954 0.2985 0.1580 0.053 Uiso 1 1 calc R
C26 C 0.0557(6) 0.23405(17) 0.1712(5) 0.0366(14) Uani 1 1 d .
H26A H 0.1369 0.2239 0.1569 0.044 Uiso 1 1 calc R
C31 C 0.1353(5) 0.14145(16) 0.2955(4) 0.0244(11) Uani 1 1 d .
C32 C 0.2251(5) 0.10723(17) 0.3045(4) 0.0326(13) Uani 1 1 d .
H32A H 0.2219 0.0874 0.2514 0.039 Uiso 1 1 calc R
C33 C 0.3191(6) 0.10177(19) 0.3900(5) 0.0403(15) Uani 1 1 d .
H33A H 0.3789 0.0782 0.3952 0.048 Uiso 1 1 calc R
C34 C 0.3257(6) 0.13102(19) 0.4686(5) 0.0400(15) Uani 1 1 d .
H34A H 0.3900 0.1276 0.5271 0.048 Uiso 1 1 calc R
C35 C 0.2372(6) 0.16476(18) 0.4596(5) 0.0386(15) Uani 1 1 d .
H35A H 0.2410 0.1847 0.5125 0.046 Uiso 1 1 calc R
C36 C 0.1430(6) 0.17017(17) 0.3750(4) 0.0340(14) Uani 1 1 d .
H36A H 0.0828 0.1936 0.3708 0.041 Uiso 1 1 calc R
C41 C -0.2155(5) 0.17655(17) -0.0703(4) 0.0292(12) Uani 1 1 d .
C42 C -0.2587(6) 0.21360(18) -0.0282(5) 0.0349(14) Uani 1 1 d .
H42A H -0.1977 0.2360 -0.0054 0.042 Uiso 1 1 calc R
C43 C -0.3900(6) 0.2182(2) -0.0191(5) 0.0447(16) Uani 1 1 d .
H43A H -0.4187 0.2437 0.0091 0.054 Uiso 1 1 calc R
C44 C -0.4795(6) 0.1848(2) -0.0523(5) 0.0503(18) Uani 1 1 d .
H44A H -0.5692 0.1876 -0.0464 0.060 Uiso 1 1 calc R
C45 C -0.4373(6) 0.1474(2) -0.0937(5) 0.0457(17) Uani 1 1 d .
H45A H -0.4982 0.1250 -0.1170 0.055 Uiso 1 1 calc R
C46 C -0.3060(6) 0.14310(18) -0.1009(5) 0.0359(14) Uani 1 1 d .
H46A H -0.2767 0.1172 -0.1268 0.043 Uiso 1 1 calc R
C51 C -0.0330(6) 0.15081(17) -0.2008(4) 0.0310(13) Uani 1 1 d .
C52 C -0.1427(7) 0.1501(2) -0.2775(5) 0.0476(17) Uani 1 1 d .
H52A H -0.2277 0.1567 -0.2645 0.057 Uiso 1 1 calc R
C53 C -0.1267(8) 0.1396(2) -0.3735(5) 0.0549(19) Uani 1 1 d .
H53A H -0.2014 0.1387 -0.4254 0.066 Uiso 1 1 calc R
C54 C -0.0044(8) 0.1305(2) -0.3934(5) 0.056(2) Uani 1 1 d .
H54A H 0.0058 0.1239 -0.4589 0.067 Uiso 1 1 calc R
C55 C 0.1052(7) 0.1310(2) -0.3167(5) 0.0508(18) Uani 1 1 d .
H55A H 0.1902 0.1246 -0.3299 0.061 Uiso 1 1 calc R
C56 C 0.0897(6) 0.14063(17) -0.2215(4) 0.0339(13) Uani 1 1 d .
H56A H 0.1642 0.1403 -0.1695 0.041 Uiso 1 1 calc R
C61 C 0.0259(5) 0.22270(16) -0.0819(4) 0.0290(13) Uani 1 1 d .
C62 C 0.1539(6) 0.23387(18) -0.0400(5) 0.0381(15) Uani 1 1 d .
H62A H 0.2075 0.2136 0.0012 0.046 Uiso 1 1 calc R
C63 C 0.2057(7) 0.27424(19) -0.0572(5) 0.0473(17) Uani 1 1 d .
H63A H 0.2944 0.2809 -0.0290 0.057 Uiso 1 1 calc R
C64 C 0.1286(7) 0.30463(19) -0.1152(6) 0.0490(18) Uani 1 1 d .
H64A H 0.1623 0.3327 -0.1241 0.059 Uiso 1 1 calc R
C65 C 0.0022(7) 0.2937(2) -0.1597(5) 0.0487(18) Uani 1 1 d .
H65A H -0.0507 0.3141 -0.2006 0.058 Uiso 1 1 calc R
C66 C -0.0489(6) 0.25297(18) -0.1455(5) 0.0396(15) Uani 1 1 d .
H66A H -0.1349 0.2455 -0.1789 0.047 Uiso 1 1 calc R
C71 C 0.0348(7) 0.4541(2) 0.1839(6) 0.072(2) Uani 1 1 d D
C72 C 0.1218(5) 0.47635(15) 0.2628(4) 0.0263(12) Uani 1 1 d D
O2 O 0.1328(5) 0.51722(14) 0.2498(4) 0.0665(15) Uani 1 1 d .
O3 O 0.1443(6) 0.45817(17) 0.3430(5) 0.088(2) Uani 1 1 d .
F1 F -0.0025(10) 0.4725(3) 0.0988(5) 0.187(4) Uani 1 1 d D
F2 F -0.0803(7) 0.4411(4) 0.2008(6) 0.208(5) Uani 1 1 d D
F3 F 0.0818(9) 0.4172(3) 0.1577(7) 0.213(5) Uani 1 1 d D
C81 C 0.535(2) 0.5059(6) -0.0587(16) 0.069(5) Uani 0.50 1 d P
C82 C 0.591(4) 0.4768(7) 0.106(3) 0.123(12) Uani 0.50 1 d P
C83 C 0.6023(15) 0.4827(4) 0.0263(18) 0.105(5) Uani 1 1 d .
C84 C 0.635(4) 0.4889(10) -0.056(4) 0.132(15) Uani 0.50 1 d P
C85 C 0.551(3) 0.5134(5) -0.1459(14) 0.155(7) Uani 1 1 d .

loop_
_atom_site_aniso_label
_atom_site_aniso_U_11
_atom_site_aniso_U_22
_atom_site_aniso_U_33
_atom_site_aniso_U_23
_atom_site_aniso_U_13
_atom_site_aniso_U_12
Os 0.02710(11) 0.01977(10) 0.02223(12) -0.00003(10) 0.00413(8) 0.00224(9)
S1 0.0611(11) 0.0471(9) 0.0497(11) -0.0038(8) 0.0249(9) 0.0142(8)
P1 0.0256(7) 0.0232(6) 0.0212(7) -0.0010(6) 0.0038(6) 0.0008(5)
P2 0.0314(7) 0.0222(6) 0.0231(8) 0.0020(6) 0.0047(6) 0.0033(6)
O1 0.028(2) 0.057(3) 0.060(3) 0.013(3) 0.003(2) -0.005(2)
C7 0.036(3) 0.024(3) 0.036(4) 0.005(3) 0.009(3) 0.002(2)
C1 0.044(3) 0.018(3) 0.037(4) -0.007(2) 0.010(3) 0.002(2)
C2 0.044(3) 0.024(3) 0.030(4) -0.003(2) -0.004(3) 0.008(2)
C3 0.035(3) 0.020(3) 0.047(4) -0.004(3) 0.010(3) -0.004(2)
C4 0.045(3) 0.020(3) 0.037(4) 0.001(3) 0.008(3) -0.001(2)
C5 0.041(3) 0.018(2) 0.035(4) -0.003(2) 0.002(3) 0.009(2)
C6 0.052(5) 0.109(7) 0.084(7) 0.011(6) 0.022(5) 0.024(5)
C11 0.029(3) 0.025(3) 0.030(3) -0.004(2) 0.007(2) -0.003(2)
C12 0.038(3) 0.036(3) 0.033(4) 0.007(3) 0.011(3) 0.001(3)
C13 0.058(4) 0.038(3) 0.060(5) 0.013(3) 0.034(4) 0.001(3)
C14 0.041(4) 0.038(3) 0.077(6) -0.002(4) 0.026(4) -0.008(3)
C15 0.030(3) 0.057(4) 0.065(5) -0.010(4) 0.007(3) -0.005(3)
C16 0.032(3) 0.046(3) 0.036(4) -0.001(3) 0.006(3) 0.001(3)
C21 0.033(3) 0.024(3) 0.023(3) -0.003(2) 0.001(2) 0.004(2)
C22 0.046(4) 0.031(3) 0.040(4) 0.000(3) 0.009(3) 0.007(3)
C23 0.053(4) 0.042(3) 0.037(4) -0.002(3) 0.013(3) 0.021(3)
C24 0.073(5) 0.027(3) 0.039(4) -0.010(3) -0.002(4) 0.011(3)
C25 0.065(4) 0.028(3) 0.037(4) -0.003(3) 0.000(3) -0.010(3)
C26 0.045(4) 0.028(3) 0.038(4) -0.004(3) 0.010(3) 0.001(3)
C31 0.028(3) 0.025(3) 0.021(3) 0.002(2) 0.006(2) -0.002(2)
C32 0.037(3) 0.035(3) 0.025(3) 0.002(3) 0.004(3) 0.001(2)
C33 0.042(3) 0.036(3) 0.041(4) 0.004(3) 0.004(3) 0.009(3)
C34 0.039(3) 0.047(3) 0.029(3) 0.005(3) -0.007(3) -0.006(3)
C35 0.051(4) 0.034(3) 0.029(3) -0.002(3) 0.002(3) -0.006(3)
C36 0.041(3) 0.028(3) 0.032(3) 0.001(3) 0.004(3) 0.005(2)
C41 0.035(3) 0.029(3) 0.023(3) 0.005(2) 0.004(3) 0.005(2)
C42 0.039(3) 0.033(3) 0.034(4) 0.006(3) 0.009(3) 0.006(3)
C43 0.047(4) 0.048(4) 0.042(4) 0.010(3) 0.018(3) 0.016(3)
C44 0.035(3) 0.071(5) 0.048(4) 0.021(4) 0.014(3) 0.008(3)
C45 0.039(3) 0.053(4) 0.043(4) 0.020(3) -0.001(3) -0.004(3)
C46 0.039(3) 0.036(3) 0.030(3) 0.006(3) 0.001(3) -0.002(3)
C51 0.044(3) 0.025(3) 0.023(3) 0.004(2) 0.003(3) 0.001(2)
C52 0.053(4) 0.055(4) 0.033(4) -0.002(3) 0.002(3) 0.017(3)
C53 0.071(5) 0.068(5) 0.023(4) -0.002(3) 0.001(4) 0.006(4)
C54 0.091(6) 0.056(4) 0.025(4) -0.009(3) 0.022(4) -0.014(4)
C55 0.063(4) 0.049(4) 0.047(5) -0.011(3) 0.028(4) -0.012(3)
C56 0.044(3) 0.035(3) 0.026(3) -0.002(3) 0.012(3) -0.002(3)
C61 0.036(3) 0.025(3) 0.029(3) 0.004(2) 0.013(3) 0.002(2)
C62 0.044(4) 0.031(3) 0.041(4) 0.003(3) 0.012(3) 0.002(3)
C63 0.051(4) 0.038(3) 0.055(5) 0.001(3) 0.016(4) -0.012(3)
C64 0.067(5) 0.027(3) 0.060(5) 0.005(3) 0.029(4) -0.005(3)
C65 0.060(4) 0.038(3) 0.053(5) 0.021(3) 0.024(4) 0.016(3)
C66 0.041(3) 0.033(3) 0.046(4) 0.011(3) 0.013(3) 0.001(3)
C71 0.074(6) 0.063(5) 0.072(7) 0.002(5) -0.003(5) -0.007(4)
C72 0.029(3) 0.022(3) 0.022(3) 0.011(2) -0.009(2) -0.015(2)
O2 0.064(3) 0.043(3) 0.083(4) 0.009(3) -0.010(3) -0.006(2)
O3 0.106(5) 0.055(3) 0.083(5) -0.003(3) -0.030(4) -0.013(3)
F1 0.275(10) 0.169(7) 0.073(5) 0.028(5) -0.078(6) -0.080(7)
F2 0.112(5) 0.364(13) 0.139(7) -0.063(8) -0.005(5) -0.138(7)
F3 0.213(9) 0.184(7) 0.196(9) -0.137(7) -0.084(7) 0.091(7)
C81 0.098(16) 0.040(9) 0.061(13) -0.029(10) -0.011(12) -0.017(9)
C82 0.18(3) 0.050(12) 0.11(2) -0.006(16) -0.04(3) -0.026(15)
C83 0.109(11) 0.052(6) 0.132(13) -0.023(10) -0.038(12) 0.014(6)
C84 0.13(3) 0.061(15) 0.22(5) -0.08(2) 0.07(3) -0.039(16)
C85 0.25(2) 0.073(9) 0.135(16) -0.033(10) 0.003(17) -0.030(11)

loop_
_atom_type_symbol
_atom_type_description
_atom_type_scat_dispersion_real
_atom_type_scat_dispersion_imag
_atom_type_scat_source
C C 0.0033 0.0016 'International Tables Vol C Tables 4.2.6.8 and 6.1.1.4'
H H 0.0000 0.0000 'International Tables Vol C Tables 4.2.6.8 and 6.1.1.4'
O O 0.0106 0.0060 'International Tables Vol C Tables 4.2.6.8 and 6.1.1.4'
F F 0.0171 0.0103 'International Tables Vol C Tables 4.2.6.8 and 6.1.1.4'
P P 0.1023 0.0942 'International Tables Vol C Tables 4.2.6.8 and 6.1.1.4'
S S 0.1246 0.1234 'International Tables Vol C Tables 4.2.6.8 and 6.1.1.4'
Os Os -1.2165 7.6030 'International Tables Vol C Tables 4.2.6.8 and 6.1.1.4'

loop_
_geom_angle_atom_site_label_1
_geom_angle_atom_site_label_2
_geom_angle_atom_site_label_3
_geom_angle
_geom_angle_site_symmetry_1
_geom_angle_site_symmetry_3
C7 Os C4 124.0(2) . .
C7 Os C3 156.3(2) . .
C4 Os C3 37.2(2) . .
C7 Os C5 95.1(2) . .
C4 Os C5 36.5(2) . .
C3 Os C5 61.5(2) . .
C7 Os C2 131.4(2) . .
C4 Os C2 61.2(2) . .
C3 Os C2 36.3(2) . .
C5 Os C2 61.4(2) . .
C7 Os C1 99.2(2) . .
C4 Os C1 60.7(2) . .
C3 Os C1 60.5(2) . .
C5 Os C1 36.8(2) . .
C2 Os C1 36.28(19) . .
C7 Os P1 88.96(19) . .
C4 Os P1 88.66(16) . .
C3 Os P1 102.24(16) . .
C5 Os P1 111.59(16) . .
C2 Os P1 138.08(16) . .
C1 Os P1 147.53(15) . .
C7 Os P2 96.82(17) . .
C4 Os P2 138.69(15) . .
C3 Os P2 101.89(16) . .
C5 Os P2 147.47(16) . .
C2 Os P2 88.37(14) . .
C1 Os P2 111.17(16) . .
P1 Os P2 98.82(5) . .
C1 S1 C6 100.6(4) . .
C11 P1 C31 103.1(2) . .
C11 P1 C21 103.7(2) . .
C31 P1 C21 101.3(2) . .
C11 P1 Os 112.73(18) . .
C31 P1 Os 113.40(17) . .
C21 P1 Os 120.58(19) . .
C41 P2 C61 104.0(2) . .
C41 P2 C51 106.2(3) . .
C61 P2 C51 96.4(2) . .
C41 P2 Os 112.03(18) . .
C61 P2 Os 124.62(19) . .
C51 P2 Os 111.43(17) . .
O1 C7 Os 173.0(5) . .
C2 C1 C5 107.6(5) . .
C2 C1 S1 123.7(5) . .
C5 C1 S1 128.3(4) . .
C2 C1 Os 70.5(3) . .
C5 C1 Os 69.6(3) . .
S1 C1 Os 131.3(3) . .
C3 C2 C1 108.2(5) . .
C3 C2 Os 70.9(3) . .
C1 C2 Os 73.2(3) . .
C3 C2 H2A 125.8 . .
C1 C2 H2A 125.8 . .
Os C2 H2A 125.8 . .
C2 C3 C4 107.9(5) . .
C2 C3 Os 72.8(3) . .
C4 C3 Os 70.5(3) . .
C2 C3 H3A 126.0 . .
C4 C3 H3A 126.0 . .
Os C3 H3A 126.0 . .
C5 C4 C3 108.9(5) . .
C5 C4 Os 73.0(3) . .
C3 C4 Os 72.3(3) . .
C5 C4 H4A 125.4 . .
C3 C4 H4A 125.4 . .
Os C4 H4A 125.4 . .
C4 C5 C1 107.4(5) . .
C4 C5 Os 70.5(3) . .
C1 C5 Os 73.6(3) . .
C4 C5 H5A 126.2 . .
C1 C5 H5A 126.2 . .
Os C5 H5A 126.2 . .
S1 C6 H6A 109.5 . .
S1 C6 H6B 109.5 . .
H6A C6 H6B 109.5 . .
S1 C6 H6C 109.5 . .
H6A C6 H6C 109.5 . .
H6B C6 H6C 109.5 . .
C16 C11 C12 119.3(5) . .
C16 C11 P1 118.4(4) . .
C12 C11 P1 122.3(4) . .
C13 C12 C11 120.2(6) . .
C13 C12 H12A 119.9 . .
C11 C12 H12A 119.9 . .
C14 C13 C12 121.0(7) . .
C14 C13 H13A 119.5 . .
C12 C13 H13A 119.5 . .
C15 C14 C13 118.8(6) . .
C15 C14 H14A 120.6 . .
C13 C14 H14A 120.6 . .
C14 C15 C16 121.6(6) . .
C14 C15 H15A 119.2 . .
C16 C15 H15A 119.2 . .
C11 C16 C15 119.0(6) . .
C11 C16 H16A 120.5 . .
C15 C16 H16A 120.5 . .
C22 C21 C26 118.9(5) . .
C22 C21 P1 122.9(4) . .
C26 C21 P1 118.1(4) . .
C21 C22 C23 120.4(6) . .
C21 C22 H22A 119.8 . .
C23 C22 H22A 119.8 . .
C24 C23 C22 119.8(6) . .
C24 C23 H23A 120.1 . .
C22 C23 H23A 120.1 . .
C23 C24 C25 120.2(5) . .
C23 C24 H24A 119.9 . .
C25 C24 H24A 119.9 . .
C24 C25 C26 119.7(6) . .
C24 C25 H25A 120.2 . .
C26 C25 H25A 120.2 . .
C21 C26 C25 120.9(6) . .
C21 C26 H26A 119.5 . .
C25 C26 H26A 119.5 . .
C32 C31 C36 118.0(5) . .
C32 C31 P1 121.1(4) . .
C36 C31 P1 120.6(4) . .
C33 C32 C31 120.9(5) . .
C33 C32 H32A 119.5 . .
C31 C32 H32A 119.5 . .
C32 C33 C34 120.2(5) . .
C32 C33 H33A 119.9 . .
C34 C33 H33A 119.9 . .
C35 C34 C33 118.8(6) . .
C35 C34 H34A 120.6 . .
C33 C34 H34A 120.6 . .
C34 C35 C36 121.3(6) . .
C34 C35 H35A 119.4 . .
C36 C35 H35A 119.4 . .
C35 C36 C31 120.8(5) . .
C35 C36 H36A 119.6 . .
C31 C36 H36A 119.6 . .
C42 C41 C46 118.8(5) . .
C42 C41 P2 121.7(4) . .
C46 C41 P2 119.1(4) . .
C41 C42 C43 121.0(6) . .
C41 C42 H42A 119.5 . .
C43 C42 H42A 119.5 . .
C42 C43 C44 119.3(6) . .
C42 C43 H43A 120.4 . .
C44 C43 H43A 120.4 . .
C45 C44 C43 120.3(6) . .
C45 C44 H44A 119.8 . .
C43 C44 H44A 119.8 . .
C46 C45 C44 119.6(6) . .
C46 C45 H45A 120.2 . .
C44 C45 H45A 120.2 . .
C45 C46 C41 121.0(6) . .
C45 C46 H46A 119.5 . .
C41 C46 H46A 119.5 . .
C56 C51 C52 119.0(6) . .
C56 C51 P2 117.6(4) . .
C52 C51 P2 123.4(5) . .
C51 C52 C53 119.7(6) . .
C51 C52 H52A 120.2 . .
C53 C52 H52A 120.2 . .
C54 C53 C52 120.7(7) . .
C54 C53 H53A 119.6 . .
C52 C53 H53A 119.6 . .
C53 C54 C55 119.6(6) . .
C53 C54 H54A 120.2 . .
C55 C54 H54A 120.2 . .
C56 C55 C54 119.9(7) . .
C56 C55 H55A 120.1 . .
C54 C55 H55A 120.1 . .
C55 C56 C51 121.1(6) . .
C55 C56 H56A 119.5 . .
C51 C56 H56A 119.5 . .
C62 C61 C66 117.7(5) . .
C62 C61 P2 122.7(4) . .
C66 C61 P2 118.9(4) . .
C61 C62 C63 121.3(6) . .
C61 C62 H62A 119.4 . .
C63 C62 H62A 119.4 . .
C64 C63 C62 120.4(6) . .
C64 C63 H63A 119.8 . .
C62 C63 H63A 119.8 . .
C65 C64 C63 119.1(6) . .
C65 C64 H64A 120.5 . .
C63 C64 H64A 120.5 . .
C64 C65 C66 120.8(6) . .
C64 C65 H65A 119.6 . .
C66 C65 H65A 119.6 . .
C65 C66 C61 120.5(6) . .
C65 C66 H66A 119.7 . .
C61 C66 H66A 119.7 . .
F1 C71 F3 101.3(8) . .
F1 C71 F2 99.7(8) . .
F3 C71 F2 100.2(8) . .
F1 C71 C72 120.5(6) . .
F3 C71 C72 114.1(6) . .
F2 C71 C72 117.8(7) . .
O3 C72 O2 124.8(5) . .
O3 C72 C71 116.5(5) . .
O2 C72 C71 114.9(5) . .
C84 C81 C85 81(3) . .
C84 C81 C83 57(3) . .
C85 C81 C83 137(3) . .
C84 C81 C82 156(3) . 3_665
C85 C81 C82 77(2) . 3_665
C83 C81 C82 144(3) . 3_665
C84 C81 C83 158(3) . 3_665
C85 C81 C83 120(2) . 3_665
C83 C81 C83 101.7(16) . 3_665
C82 C81 C83 43.4(18) 3_665 3_665
C84 C81 C81 111(4) . 3_665
C85 C81 C81 166(3) . 3_665
C83 C81 C81 54.7(15) . 3_665
C82 C81 C81 90(3) 3_665 3_665
C83 C81 C81 47.0(13) 3_665 3_665
C83 C82 C81 76(2) . 3_665
C83 C82 C85 123(3) . 3_665
C81 C82 C85 46.9(16) 3_665 3_665
C82 C83 C84 170(3) . .
C82 C83 C81 138(3) . .
C84 C83 C81 50.4(19) . .
C82 C83 C81 61(2) . 3_665
C84 C83 C81 128(2) . 3_665
C81 C83 C81 78.3(16) . 3_665
C81 C84 C83 73(3) . .
C81 C84 C85 53(3) . .
C83 C84 C85 126(3) . .
C81 C85 C84 46.6(15) . .
C81 C85 C82 56.1(18) . 3_665
C84 C85 C82 102(2) . 3_665

loop_
_geom_bond_atom_site_label_1
_geom_bond_atom_site_label_2
_geom_bond_distance
_geom_bond_site_symmetry_2
Os C7 1.857(6) .
Os C4 2.243(5) .
Os C3 2.266(5) .
Os C5 2.275(5) .
Os C2 2.292(5) .
Os C1 2.327(5) .
Os P1 2.3539(14) .
Os P2 2.3661(14) .
S1 C1 1.760(6) .
S1 C6 1.802(8) .
P1 C11 1.838(5) .
P1 C31 1.842(5) .
P1 C21 1.846(5) .
P2 C41 1.834(6) .
P2 C61 1.850(5) .
P2 C51 1.853(6) .
O1 C7 1.172(6) .
C1 C2 1.439(8) .
C1 C5 1.452(8) .
C2 C3 1.420(9) .
C2 H2A 1.0000 .
C3 C4 1.438(8) .
C3 H3A 1.0000 .
C4 C5 1.415(8) .
C4 H4A 1.0000 .
C5 H5A 1.0000 .
C6 H6A 0.9800 .
C6 H6B 0.9800 .
C6 H6C 0.9800 .
C11 C16 1.397(7) .
C11 C12 1.398(8) .
C12 C13 1.390(8) .
C12 H12A 0.9500 .
C13 C14 1.382(9) .
C13 H13A 0.9500 .
C14 C15 1.379(10) .
C14 H14A 0.9500 .
C15 C16 1.405(8) .
C15 H15A 0.9500 .
C16 H16A 0.9500 .
C21 C22 1.384(8) .
C21 C26 1.388(8) .
C22 C23 1.416(8) .
C22 H22A 0.9500 .
C23 C24 1.372(9) .
C23 H23A 0.9500 .
C24 C25 1.388(9) .
C24 H24A 0.9500 .
C25 C26 1.398(8) .
C25 H25A 0.9500 .
C26 H26A 0.9500 .
C31 C32 1.397(7) .
C31 C36 1.400(8) .
C32 C33 1.391(8) .
C32 H32A 0.9500 .
C33 C34 1.403(9) .
C33 H33A 0.9500 .
C34 C35 1.377(8) .
C34 H34A 0.9500 .
C35 C36 1.383(8) .
C35 H35A 0.9500 .
C36 H36A 0.9500 .
C41 C42 1.393(7) .
C41 C46 1.405(8) .
C42 C43 1.393(8) .
C42 H42A 0.9500 .
C43 C44 1.406(9) .
C43 H43A 0.9500 .
C44 C45 1.394(9) .
C44 H44A 0.9500 .
C45 C46 1.385(8) .
C45 H45A 0.9500 .
C46 H46A 0.9500 .
C51 C56 1.386(8) .
C51 C52 1.400(8) .
C52 C53 1.402(9) .
C52 H52A 0.9500 .
C53 C54 1.372(10) .
C53 H53A 0.9500 .
C54 C55 1.398(10) .
C54 H54A 0.9500 .
C55 C56 1.384(9) .
C55 H55A 0.9500 .
C56 H56A 0.9500 .
C61 C62 1.385(8) .
C61 C66 1.410(8) .
C62 C63 1.394(8) .
C62 H62A 0.9500 .
C63 C64 1.385(9) .
C63 H63A 0.9500 .
C64 C65 1.378(9) .
C64 H64A 0.9500 .
C65 C66 1.392(8) .
C65 H65A 0.9500 .
C66 H66A 0.9500 .
C71 F1 1.297(7) .
C71 F3 1.314(7) .
C71 F2 1.316(7) .
C71 C72 1.450(8) .
C72 O3 1.223(7) .
C72 O2 1.283(6) .
C81 C84 1.16(4) .
C81 C85 1.27(2) .
C81 C83 1.44(3) .
C81 C82 1.44(4) 3_665
C81 C83 1.60(3) 3_665
C81 C81 1.92(5) 3_665
C82 C83 1.14(3) .
C82 C81 1.44(4) 3_665
C82 C85 1.69(5) 3_665
C83 C84 1.25(4) .
C83 C81 1.60(3) 3_665
C84 C85 1.57(5) .
C85 C82 1.69(5) 3_665
